data_7710682
loop_
_publ_author_name
'Chang, Jiarui'
'Ding, Man'
'Kang, Jiaxin'
'Zhang, Jie'
'Chen, Xuenian'

_publ_section_title
;
 Coordination mode and stability of the tetrahydroborate ligand in group
 10 metal pincer complexes
;
_journal_name_full 'Dalton Transactions'
_journal_paper_doi 10.1039/D2DT01357F
_journal_year 2022
_chemical_formula_moiety 'C22 H43 B O2 P2 Pt'
_chemical_formula_sum 'C22 H43 B O2 P2 Pt'
_chemical_formula_weight 607.40
_space_group_crystal_system triclinic
_space_group_IT_number 2
_space_group_name_Hall '-P 1'
_space_group_name_H-M_alt 'P -1'
_atom_sites_solution_hydrogens mixed
_audit_creation_date 2019-04-27
_audit_creation_method
;
Olex2 1.2
(compiled 2018.05.18 svn.r3508 for OlexSys, GUI svn.r5506)
;
_audit_update_record
;
2022-04-29 deposited with the CCDC.	2022-06-29 downloaded from the CCDC.
;
_cell_angle_alpha 100.600(5)
_cell_angle_beta 95.298(5)
_cell_angle_gamma 105.175(5)
_cell_formula_units_Z 2
_cell_length_a 8.3424(4)
_cell_length_b 12.3156(8)
_cell_length_c 13.4994(9)
_cell_measurement_reflns_used 2511
_cell_measurement_temperature 295.56(10)
_cell_measurement_theta_max 21.8700
_cell_measurement_theta_min 4.0790
_cell_volume 1301.24(14)
_computing_cell_refinement 'CrysAlisPro 1.171.38.43f (Rigaku OD, 2015)'
_computing_data_collection 'CrysAlisPro 1.171.38.43f (Rigaku OD, 2015)'
_computing_data_reduction 'CrysAlisPro 1.171.38.43f (Rigaku OD, 2015)'
_computing_molecular_graphics 'Olex2 (Dolomanov et al., 2009)'
_computing_publication_material 'Olex2 (Dolomanov et al., 2009)'
_computing_structure_refinement 'ShelXL (Sheldrick, 2015)'
_computing_structure_solution 'SHELXT 2014/5 (Sheldrick, 2014)'
_diffrn_ambient_environment air
_diffrn_ambient_temperature 295.56(10)
_diffrn_detector 'CCD plate'
_diffrn_detector_area_resol_mean 8.0528
_diffrn_detector_type EosS2
_diffrn_measured_fraction_theta_full 0.997
_diffrn_measured_fraction_theta_max 0.872
_diffrn_measurement_details
;
List of Runs (angles in degrees, time in seconds):

  # Type    Start    End  Width  t~exp~   \w     \q     \k     \f   Frames
#--------------------------------------------------------------------------
  1  \w    -20.00  55.00   1.00    1.00    --   15.98 -99.00 150.00   75
  2  \w    -11.00  84.00   1.00    1.00    --   15.98  77.00 -30.00   95
  3  \w     -1.00  83.00   1.00    1.00    --   15.98  57.00-120.00   84
  4  \w    -53.00  85.00   1.00    1.00    --   15.98   0.00-150.00  138
  5  \w    -85.00   0.00   1.00    1.00    --  -17.23 -57.00   0.00   85
  6  \w    -20.00   7.00   1.00    1.00    --   15.98 -99.00  60.00   27
;
_diffrn_measurement_device 'four-circle diffractometer'
_diffrn_measurement_device_type 'SuperNova, Dual, Cu at zero, EosS2'
_diffrn_measurement_method '\w scans'
_diffrn_orient_matrix_type 'CrysAlisPro convention (1999,Acta A55,543-557)'
_diffrn_orient_matrix_UB_11 0.0890618000
_diffrn_orient_matrix_UB_12 0.0166559000
_diffrn_orient_matrix_UB_13 0.0071326000
_diffrn_orient_matrix_UB_21 -0.0016599000
_diffrn_orient_matrix_UB_22 -0.0482028000
_diffrn_orient_matrix_UB_23 -0.0384565000
_diffrn_orient_matrix_UB_31 -0.0003743000
_diffrn_orient_matrix_UB_32 0.0336946000
_diffrn_orient_matrix_UB_33 -0.0373063000
_diffrn_radiation_monochromator mirror
_diffrn_radiation_probe x-ray
_diffrn_radiation_type MoK\a
_diffrn_radiation_wavelength 0.71073
_diffrn_reflns_av_R_equivalents 0.0875
_diffrn_reflns_av_unetI/netI 0.1256
_diffrn_reflns_Laue_measured_fraction_full 0.997
_diffrn_reflns_Laue_measured_fraction_max 0.872
_diffrn_reflns_limit_h_max 11
_diffrn_reflns_limit_h_min -11
_diffrn_reflns_limit_k_max 16
_diffrn_reflns_limit_k_min -16
_diffrn_reflns_limit_l_max 17
_diffrn_reflns_limit_l_min -18
_diffrn_reflns_number 14393
_diffrn_reflns_point_group_measured_fraction_full 0.997
_diffrn_reflns_point_group_measured_fraction_max 0.872
_diffrn_reflns_theta_full 25.242
_diffrn_reflns_theta_max 28.939
_diffrn_reflns_theta_min 3.491
_diffrn_source 'micro-focus sealed X-ray tube'
_diffrn_source_type 'SuperNova (Mo) X-ray Source'
_exptl_absorpt_coefficient_mu 5.529
_exptl_absorpt_correction_T_max 1.00000
_exptl_absorpt_correction_T_min 0.60457
_exptl_absorpt_correction_type multi-scan
_exptl_absorpt_process_details
;
CrysAlisPro 1.171.38.43f (Rigaku Oxford Diffraction, 2015)
Empirical absorption correction using spherical harmonics,
 implemented in SCALE3 ABSPACK scaling algorithm.
;
_exptl_crystal_colour 'clear light colourless'
_exptl_crystal_colour_lustre clear
_exptl_crystal_colour_modifier light
_exptl_crystal_colour_primary colourless
_exptl_crystal_density_diffrn 1.550
_exptl_crystal_description block
_exptl_crystal_F_000 608
_exptl_crystal_size_max 0.4
_exptl_crystal_size_mid 0.4
_exptl_crystal_size_min 0.2
_refine_diff_density_max 2.064
_refine_diff_density_min -2.503
_refine_diff_density_rms 0.187
_refine_ls_extinction_method none
_refine_ls_goodness_of_fit_ref 1.047
_refine_ls_hydrogen_treatment mixed
_refine_ls_matrix_type full
_refine_ls_number_parameters 281
_refine_ls_number_reflns 6026
_refine_ls_number_restraints 10
_refine_ls_restrained_S_all 1.048
_refine_ls_R_factor_all 0.0867
_refine_ls_R_factor_gt 0.0601
_refine_ls_shift/su_max 0.001
_refine_ls_shift/su_mean 0.000
_refine_ls_structure_factor_coef Fsqd
_refine_ls_weighting_details 'w=1/[\s^2^(Fo^2^)+0.3627P] where P=(Fo^2^+2Fc^2^)/3'
_refine_ls_weighting_scheme calc
_refine_ls_wR_factor_gt 0.0856
_refine_ls_wR_factor_ref 0.0978
_reflns_Friedel_coverage 0.000
_reflns_number_gt 4562
_reflns_number_total 6026
_reflns_threshold_expression 'I > 2\s(I)'
_cod_data_source_file d2dt01357f2.cif
_cod_data_source_block lt170617-2
_cod_database_code 7710682
_shelx_shelxl_version_number 2016/6
_chemical_oxdiff_formula 'C1 H1 O1 P1 Pt1'
_shelx_space_group_comment
;
The symmetry employed for this shelxl refinement is uniquely defined
by the following loop, which should always be used as a source of
symmetry information in preference to the above space-group names.
They are only intended as comments.
;
_shelx_estimated_absorpt_t_max 0.404
_shelx_estimated_absorpt_t_min 0.216
_reflns_odcompleteness_completeness 99.77
_reflns_odcompleteness_iscentric 1
_reflns_odcompleteness_theta 26.32
_olex2_refinement_description
;
1. Fixed Uiso
 At 1.2 times of:
  All C(H) groups
 At 1.5 times of:
  All C(H,H,H) groups
2. Restrained distances
 B1-H1A
 1 with sigma of 0.02
 B1-H1B
 0.95 with sigma of 0.02
 B1-H1C
 0.95 with sigma of 0.02
 B1-H1D
 0.95 with sigma of 0.02
3. Uiso/Uaniso restraints and constraints
Uanis(C10) \\sim Ueq: with sigma of 0.01 and sigma for terminal atoms of 0.02
4.a Aromatic/amide H refined with riding coordinates:
 C3(H3), C5(H5), C4(H4)
4.b Idealised Me refined as rotating group:
 C8(H8A,H8B,H8C), C16(H16A,H16B,H16C), C18(H18A,H18B,H18C), C20(H20A,H20B,
 H20C), C22(H22A,H22B,H22C), C17(H17A,H17B,H17C), C12(H12A,H12B,H12C), C14(H14A,
 H14B,H14C), C10(H10A,H10B,H10C), C21(H21A,H21B,H21C), C9(H9A,H9B,H9C),
 C13(H13A,H13B,H13C)
;
_olex2_submission_special_instructions 'No special instructions were received'
_oxdiff_exptl_absorpt_empirical_details
;
Empirical correction (ABSPACK) includes:
- Absorption correction using spherical harmonics
- Frame scaling
;
_oxdiff_exptl_absorpt_empirical_full_max 1.527
_oxdiff_exptl_absorpt_empirical_full_min 0.721

loop_
_space_group_symop_operation_xyz
'x, y, z'
'-x, -y, -z'

loop_
_atom_site_label
_atom_site_type_symbol
_atom_site_fract_x
_atom_site_fract_y
_atom_site_fract_z
_atom_site_U_iso_or_equiv
_atom_site_adp_type
_atom_site_occupancy
_atom_site_site_symmetry_order
_atom_site_calc_flag
_atom_site_refinement_flags_posn
_atom_site_refinement_flags_adp
_atom_site_refinement_flags_occupancy
_atom_site_disorder_assembly
_atom_site_disorder_group
Pt1 Pt 0.46281(4) 0.25862(2) 0.22826(2) 0.03073(11) Uani 1 1 d . . . . .
P2 P 0.6624(2) 0.43225(16) 0.25248(15) 0.0268(4) Uani 1 1 d . . . . .
P1 P 0.3142(2) 0.08506(16) 0.25645(15) 0.0288(5) Uani 1 1 d . . . . .
O1 O 0.4156(6) 0.0729(4) 0.3625(4) 0.0384(14) Uani 1 1 d . . . . .
O2 O 0.7825(6) 0.4401(4) 0.3597(4) 0.0345(13) Uani 1 1 d . . . . .
C1 C 0.5992(9) 0.2566(6) 0.3578(6) 0.0322(18) Uani 1 1 d . . . . .
C2 C 0.5556(9) 0.1655(6) 0.4053(5) 0.0298(18) Uani 1 1 d . . . . .
C6 C 0.7370(9) 0.3468(6) 0.4034(5) 0.0277(18) Uani 1 1 d . . . . .
C15 C 0.3246(10) -0.0466(6) 0.1670(6) 0.037(2) Uani 1 1 d . . . . .
C3 C 0.6476(9) 0.1599(6) 0.4933(5) 0.0321(19) Uani 1 1 d . . . . .
H3 H 0.617114 0.096159 0.522522 0.039 Uiso 1 1 calc R . . . .
C19 C 0.1035(10) 0.0789(7) 0.2928(6) 0.037(2) Uani 1 1 d . . . . .
C11 C 0.5915(11) 0.5616(7) 0.2876(6) 0.040(2) Uani 1 1 d . . . . .
C7 C 0.8189(9) 0.4447(6) 0.1634(6) 0.0353(19) Uani 1 1 d . . . . .
C5 C 0.8326(9) 0.3457(6) 0.4920(5) 0.0316(18) Uani 1 1 d . . . . .
H5 H 0.926633 0.407175 0.520897 0.038 Uiso 1 1 calc R . . . .
C4 C 0.7876(10) 0.2523(6) 0.5376(5) 0.040(2) Uani 1 1 d . . . . .
H4 H 0.850841 0.251288 0.597687 0.048 Uiso 1 1 calc R . . . .
C8 C 0.8738(13) 0.3363(8) 0.1580(8) 0.083(4) Uani 1 1 d . . . . .
H8A H 0.929617 0.336870 0.223665 0.125 Uiso 1 1 calc GR . . . .
H8B H 0.949351 0.333026 0.108808 0.125 Uiso 1 1 calc GR . . . .
H8C H 0.777142 0.270091 0.138204 0.125 Uiso 1 1 calc GR . . . .
C16 C 0.5123(12) -0.0280(8) 0.1638(8) 0.078(3) Uani 1 1 d . . . . .
H16A H 0.556548 0.040526 0.139162 0.117 Uiso 1 1 calc GR . . . .
H16B H 0.529103 -0.093000 0.119110 0.117 Uiso 1 1 calc GR . . . .
H16C H 0.569089 -0.019756 0.231085 0.117 Uiso 1 1 calc GR . . . .
C18 C 0.2542(13) -0.1575(7) 0.2016(7) 0.072(3) Uani 1 1 d . . . . .
H18A H 0.289204 -0.145935 0.273435 0.108 Uiso 1 1 calc GR . . . .
H18B H 0.295033 -0.217115 0.165549 0.108 Uiso 1 1 calc GR . . . .
H18C H 0.133818 -0.179728 0.187652 0.108 Uiso 1 1 calc GR . . . .
C20 C -0.0214(11) 0.0695(9) 0.2002(8) 0.077(3) Uani 1 1 d . . . . .
H20A H 0.026320 0.126058 0.162674 0.116 Uiso 1 1 calc GR . . . .
H20B H -0.122396 0.082601 0.221890 0.116 Uiso 1 1 calc GR . . . .
H20C H -0.047055 -0.006127 0.157404 0.116 Uiso 1 1 calc GR . . . .
C22 C 0.0371(11) -0.0168(8) 0.3479(8) 0.076(3) Uani 1 1 d . . . . .
H22A H 0.013988 -0.090110 0.301607 0.114 Uiso 1 1 calc GR . . . .
H22B H -0.064238 -0.008595 0.372641 0.114 Uiso 1 1 calc GR . . . .
H22C H 0.119636 -0.012164 0.404158 0.114 Uiso 1 1 calc GR . . . .
C17 C 0.2359(14) -0.0537(7) 0.0615(6) 0.079(4) Uani 1 1 d . . . . .
H17A H 0.118245 -0.064229 0.063749 0.119 Uiso 1 1 calc GR . . . .
H17B H 0.250902 -0.117747 0.014505 0.119 Uiso 1 1 calc GR . . . .
H17C H 0.282503 0.016249 0.039546 0.119 Uiso 1 1 calc GR . . . .
C12 C 0.7316(13) 0.6710(7) 0.3316(8) 0.083(4) Uani 1 1 d . . . . .
H12A H 0.805310 0.657649 0.384073 0.125 Uiso 1 1 calc GR . . . .
H12B H 0.684735 0.731052 0.360073 0.125 Uiso 1 1 calc GR . . . .
H12C H 0.793604 0.693750 0.278769 0.125 Uiso 1 1 calc GR . . . .
C14 C 0.4902(14) 0.5789(8) 0.1936(8) 0.092(4) Uani 1 1 d . . . . .
H14A H 0.565155 0.606527 0.148075 0.138 Uiso 1 1 calc GR . . . .
H14B H 0.430791 0.634219 0.214797 0.138 Uiso 1 1 calc GR . . . .
H14C H 0.411241 0.506889 0.159354 0.138 Uiso 1 1 calc GR . . . .
B1 B 0.304(3) 0.2581(17) 0.0603(18) 0.105(7) Uani 1 1 d D . . . .
C10 C 0.7410(12) 0.4447(9) 0.0586(6) 0.084(4) Uani 1 1 d . U . . .
H10A H 0.637617 0.383867 0.039177 0.126 Uiso 1 1 calc GR . . . .
H10B H 0.816638 0.432959 0.010990 0.126 Uiso 1 1 calc GR . . . .
H10C H 0.718780 0.517412 0.058653 0.126 Uiso 1 1 calc GR . . . .
C21 C 0.1260(13) 0.1945(8) 0.3651(8) 0.093(4) Uani 1 1 d . . . . .
H21A H 0.200238 0.200459 0.425846 0.139 Uiso 1 1 calc GR . . . .
H21B H 0.018937 0.199823 0.382594 0.139 Uiso 1 1 calc GR . . . .
H21C H 0.172981 0.256001 0.332379 0.139 Uiso 1 1 calc GR . . . .
C9 C 0.9734(11) 0.5461(8) 0.2026(8) 0.080(4) Uani 1 1 d . . . . .
H9A H 0.945976 0.616297 0.198445 0.120 Uiso 1 1 calc GR . . . .
H9B H 1.059980 0.538432 0.161897 0.120 Uiso 1 1 calc GR . . . .
H9C H 1.012404 0.547945 0.272197 0.120 Uiso 1 1 calc GR . . . .
C13 C 0.4745(16) 0.5373(9) 0.3661(10) 0.121(6) Uani 1 1 d . . . . .
H13A H 0.379595 0.472358 0.335867 0.181 Uiso 1 1 calc GR . . . .
H13B H 0.436612 0.603582 0.388706 0.181 Uiso 1 1 calc GR . . . .
H13C H 0.533651 0.520532 0.423212 0.181 Uiso 1 1 calc GR . . . .
H1A H 0.274(18) 0.294(10) 0.128(7) 0.18(8) Uiso 1 1 d D . . . .
H1B H 0.338(11) 0.324(5) 0.031(6) 0.08(3) Uiso 1 1 d D . . . .
H1C H 0.399(12) 0.227(11) 0.056(12) 0.19(8) Uiso 1 1 d D . . . .
H1D H 0.212(9) 0.195(6) 0.023(6) 0.10(4) Uiso 1 1 d D . . . .

loop_
_atom_site_aniso_label
_atom_site_aniso_U_11
_atom_site_aniso_U_22
_atom_site_aniso_U_33
_atom_site_aniso_U_23
_atom_site_aniso_U_13
_atom_site_aniso_U_12
Pt1 0.02763(18) 0.02939(18) 0.03006(19) 0.01218(14) -0.00521(13) -0.00136(13)
P2 0.0282(11) 0.0246(10) 0.0262(11) 0.0090(9) 0.0005(9) 0.0037(8)
P1 0.0221(10) 0.0314(11) 0.0287(11) 0.0117(9) -0.0018(9) -0.0015(8)
O1 0.034(3) 0.028(3) 0.044(3) 0.013(3) -0.005(3) -0.005(2)
O2 0.037(3) 0.031(3) 0.027(3) 0.010(2) -0.008(2) -0.003(2)
C1 0.025(4) 0.029(4) 0.041(5) 0.007(4) 0.001(4) 0.008(3)
C2 0.031(4) 0.033(4) 0.027(4) 0.022(4) 0.009(4) 0.002(3)
C6 0.034(4) 0.021(4) 0.027(4) 0.017(3) -0.001(3) 0.001(3)
C15 0.040(5) 0.025(4) 0.033(5) -0.002(4) -0.004(4) -0.006(4)
C3 0.038(5) 0.022(4) 0.033(5) 0.013(4) -0.005(4) 0.001(3)
C19 0.030(5) 0.045(5) 0.045(5) 0.023(4) 0.020(4) 0.013(4)
C11 0.054(6) 0.038(5) 0.025(4) 0.004(4) 0.007(4) 0.009(4)
C7 0.023(4) 0.032(4) 0.051(5) 0.007(4) 0.012(4) 0.008(3)
C5 0.031(4) 0.021(4) 0.037(5) 0.005(3) -0.010(4) 0.004(3)
C4 0.052(5) 0.044(5) 0.020(4) 0.021(4) -0.003(4) -0.001(4)
C8 0.086(9) 0.082(8) 0.111(10) 0.038(7) 0.059(8) 0.048(7)
C16 0.069(8) 0.071(7) 0.094(9) 0.003(7) 0.029(7) 0.026(6)
C18 0.111(9) 0.039(5) 0.067(7) 0.021(5) 0.028(7) 0.012(6)
C20 0.029(5) 0.102(9) 0.103(9) 0.037(7) -0.003(6) 0.019(6)
C22 0.053(7) 0.087(8) 0.106(9) 0.052(7) 0.038(7) 0.021(6)
C17 0.138(11) 0.054(6) 0.028(5) -0.019(5) -0.015(6) 0.027(7)
C12 0.082(8) 0.037(6) 0.103(9) -0.032(6) -0.014(7) 0.014(6)
C14 0.108(10) 0.070(7) 0.097(10) -0.010(7) -0.025(8) 0.059(7)
B1 0.109(15) 0.067(11) 0.105(15) 0.041(11) -0.048(13) -0.025(11)
C10 0.069(7) 0.160(10) 0.033(5) 0.051(6) 0.014(5) 0.026(7)
C21 0.082(9) 0.083(8) 0.111(10) -0.012(7) 0.050(8) 0.031(7)
C9 0.056(7) 0.076(7) 0.075(8) -0.013(6) 0.022(6) -0.023(6)
C13 0.149(13) 0.104(9) 0.160(13) 0.054(10) 0.115(11) 0.075(9)

loop_
_atom_type_symbol
_atom_type_description
_atom_type_scat_dispersion_real
_atom_type_scat_dispersion_imag
_atom_type_scat_source
C C 0.0033 0.0016 'International Tables Vol C Tables 4.2.6.8 and 6.1.1.4'
H H 0.0000 0.0000 'International Tables Vol C Tables 4.2.6.8 and 6.1.1.4'
B B 0.0013 0.0007 'International Tables Vol C Tables 4.2.6.8 and 6.1.1.4'
O O 0.0106 0.0060 'International Tables Vol C Tables 4.2.6.8 and 6.1.1.4'
P P 0.1023 0.0942 'International Tables Vol C Tables 4.2.6.8 and 6.1.1.4'
Pt Pt -1.7033 8.3905 'International Tables Vol C Tables 4.2.6.8 and 6.1.1.4'

loop_
_geom_angle_atom_site_label_1
_geom_angle_atom_site_label_2
_geom_angle_atom_site_label_3
_geom_angle
_geom_angle_site_symmetry_1
_geom_angle_site_symmetry_3
_geom_angle_publ_flag
P2 Pt1 P1 160.11(7) . . ?
P2 Pt1 B1 99.4(4) . . ?
P2 Pt1 H1A 98(3) . . ?
P1 Pt1 B1 100.5(4) . . ?
P1 Pt1 H1A 100(3) . . ?
C1 Pt1 P2 80.0(2) . . ?
C1 Pt1 P1 80.1(2) . . ?
C1 Pt1 B1 176.9(8) . . ?
C1 Pt1 H1A 159.4(11) . . ?
B1 Pt1 H1A 23.6(9) . . ?
O2 P2 Pt1 104.01(17) . . ?
O2 P2 C11 100.5(3) . . ?
O2 P2 C7 100.8(3) . . ?
C11 P2 Pt1 116.5(3) . . ?
C11 P2 C7 114.3(3) . . ?
C7 P2 Pt1 117.0(3) . . ?
O1 P1 Pt1 104.56(18) . . ?
O1 P1 C15 100.8(3) . . ?
O1 P1 C19 101.3(3) . . ?
C15 P1 Pt1 116.7(2) . . ?
C19 P1 Pt1 115.6(2) . . ?
C19 P1 C15 114.6(4) . . ?
C2 O1 P1 114.6(4) . . ?
C6 O2 P2 115.2(4) . . ?
C2 C1 Pt1 121.0(6) . . ?
C6 C1 Pt1 121.3(5) . . ?
C6 C1 C2 117.7(7) . . ?
C1 C2 O1 119.7(7) . . ?
C1 C2 C3 122.8(7) . . ?
C3 C2 O1 117.5(5) . . ?
O2 C6 C1 119.5(6) . . ?
O2 C6 C5 118.8(6) . . ?
C1 C6 C5 121.7(6) . . ?
C16 C15 P1 104.0(6) . . ?
C18 C15 P1 114.0(5) . . ?
C18 C15 C16 109.2(8) . . ?
C18 C15 C17 109.9(7) . . ?
C17 C15 P1 110.0(6) . . ?
C17 C15 C16 109.5(7) . . ?
C2 C3 H3 120.9 . . ?
C2 C3 C4 118.3(6) . . ?
C4 C3 H3 120.9 . . ?
C20 C19 P1 110.6(6) . . ?
C20 C19 C22 110.3(8) . . ?
C20 C19 C21 108.2(8) . . ?
C22 C19 P1 113.8(6) . . ?
C22 C19 C21 108.5(7) . . ?
C21 C19 P1 105.1(6) . . ?
C12 C11 P2 114.4(7) . . ?
C12 C11 C14 108.7(7) . . ?
C12 C11 C13 109.5(8) . . ?
C14 C11 P2 109.6(6) . . ?
C13 C11 P2 106.1(6) . . ?
C13 C11 C14 108.4(9) . . ?
C8 C7 P2 104.1(5) . . ?
C10 C7 P2 111.5(6) . . ?
C10 C7 C8 108.3(8) . . ?
C10 C7 C9 111.9(7) . . ?
C9 C7 P2 113.2(6) . . ?
C9 C7 C8 107.3(8) . . ?
C6 C5 H5 120.2 . . ?
C6 C5 C4 119.5(7) . . ?
C4 C5 H5 120.2 . . ?
C3 C4 H4 120.0 . . ?
C5 C4 C3 120.0(7) . . ?
C5 C4 H4 120.0 . . ?
C7 C8 H8A 109.5 . . ?
C7 C8 H8B 109.5 . . ?
C7 C8 H8C 109.5 . . ?
H8A C8 H8B 109.5 . . ?
H8A C8 H8C 109.5 . . ?
H8B C8 H8C 109.5 . . ?
C15 C16 H16A 109.5 . . ?
C15 C16 H16B 109.5 . . ?
C15 C16 H16C 109.5 . . ?
H16A C16 H16B 109.5 . . ?
H16A C16 H16C 109.5 . . ?
H16B C16 H16C 109.5 . . ?
C15 C18 H18A 109.5 . . ?
C15 C18 H18B 109.5 . . ?
C15 C18 H18C 109.5 . . ?
H18A C18 H18B 109.5 . . ?
H18A C18 H18C 109.5 . . ?
H18B C18 H18C 109.5 . . ?
C19 C20 H20A 109.5 . . ?
C19 C20 H20B 109.5 . . ?
C19 C20 H20C 109.5 . . ?
H20A C20 H20B 109.5 . . ?
H20A C20 H20C 109.5 . . ?
H20B C20 H20C 109.5 . . ?
C19 C22 H22A 109.5 . . ?
C19 C22 H22B 109.5 . . ?
C19 C22 H22C 109.5 . . ?
H22A C22 H22B 109.5 . . ?
H22A C22 H22C 109.5 . . ?
H22B C22 H22C 109.5 . . ?
C15 C17 H17A 109.5 . . ?
C15 C17 H17B 109.5 . . ?
C15 C17 H17C 109.5 . . ?
H17A C17 H17B 109.5 . . ?
H17A C17 H17C 109.5 . . ?
H17B C17 H17C 109.5 . . ?
C11 C12 H12A 109.5 . . ?
C11 C12 H12B 109.5 . . ?
C11 C12 H12C 109.5 . . ?
H12A C12 H12B 109.5 . . ?
H12A C12 H12C 109.5 . . ?
H12B C12 H12C 109.5 . . ?
C11 C14 H14A 109.5 . . ?
C11 C14 H14B 109.5 . . ?
C11 C14 H14C 109.5 . . ?
H14A C14 H14B 109.5 . . ?
H14A C14 H14C 109.5 . . ?
H14B C14 H14C 109.5 . . ?
Pt1 B1 H1A 58(9) . . ?
Pt1 B1 H1B 118(6) . . ?
Pt1 B1 H1C 64(10) . . ?
Pt1 B1 H1D 124(6) . . ?
H1A B1 H1B 102(9) . . ?
H1A B1 H1C 122(10) . . ?
H1A B1 H1D 111(10) . . ?
H1B B1 H1C 102(10) . . ?
H1B B1 H1D 118(8) . . ?
H1C B1 H1D 103(10) . . ?
C7 C10 H10A 109.5 . . ?
C7 C10 H10B 109.5 . . ?
C7 C10 H10C 109.5 . . ?
H10A C10 H10B 109.5 . . ?
H10A C10 H10C 109.5 . . ?
H10B C10 H10C 109.5 . . ?
C19 C21 H21A 109.5 . . ?
C19 C21 H21B 109.5 . . ?
C19 C21 H21C 109.5 . . ?
H21A C21 H21B 109.5 . . ?
H21A C21 H21C 109.5 . . ?
H21B C21 H21C 109.5 . . ?
C7 C9 H9A 109.5 . . ?
C7 C9 H9B 109.5 . . ?
C7 C9 H9C 109.5 . . ?
H9A C9 H9B 109.5 . . ?
H9A C9 H9C 109.5 . . ?
H9B C9 H9C 109.5 . . ?
C11 C13 H13A 109.5 . . ?
C11 C13 H13B 109.5 . . ?
C11 C13 H13C 109.5 . . ?
H13A C13 H13B 109.5 . . ?
H13A C13 H13C 109.5 . . ?
H13B C13 H13C 109.5 . . ?

loop_
_geom_bond_atom_site_label_1
_geom_bond_atom_site_label_2
_geom_bond_distance
_geom_bond_site_symmetry_2
_geom_bond_publ_flag
Pt1 P2 2.2868(18) . ?
Pt1 P1 2.2912(17) . ?
Pt1 C1 2.004(8) . ?
Pt1 B1 2.518(19) . ?
Pt1 H1A 2.16(15) . ?
P2 O2 1.655(5) . ?
P2 C11 1.838(8) . ?
P2 C7 1.851(7) . ?
P1 O1 1.646(5) . ?
P1 C15 1.862(8) . ?
P1 C19 1.854(7) . ?
O1 C2 1.391(8) . ?
O2 C6 1.368(7) . ?
C1 C2 1.376(8) . ?
C1 C6 1.373(9) . ?
C2 C3 1.377(9) . ?
C6 C5 1.379(9) . ?
C15 C16 1.527(11) . ?
C15 C18 1.514(9) . ?
C15 C17 1.520(11) . ?
C3 H3 0.9300 . ?
C3 C4 1.393(9) . ?
C19 C20 1.518(11) . ?
C19 C22 1.519(9) . ?
C19 C21 1.527(11) . ?
C11 C12 1.512(11) . ?
C11 C14 1.538(12) . ?
C11 C13 1.524(10) . ?
C7 C8 1.513(10) . ?
C7 C10 1.502(11) . ?
C7 C9 1.513(10) . ?
C5 H5 0.9300 . ?
C5 C4 1.385(8) . ?
C4 H4 0.9300 . ?
C8 H8A 0.9600 . ?
C8 H8B 0.9600 . ?
C8 H8C 0.9600 . ?
C16 H16A 0.9600 . ?
C16 H16B 0.9600 . ?
C16 H16C 0.9600 . ?
C18 H18A 0.9600 . ?
C18 H18B 0.9600 . ?
C18 H18C 0.9600 . ?
C20 H20A 0.9600 . ?
C20 H20B 0.9600 . ?
C20 H20C 0.9600 . ?
C22 H22A 0.9600 . ?
C22 H22B 0.9600 . ?
C22 H22C 0.9600 . ?
C17 H17A 0.9600 . ?
C17 H17B 0.9600 . ?
C17 H17C 0.9600 . ?
C12 H12A 0.9600 . ?
C12 H12B 0.9600 . ?
C12 H12C 0.9600 . ?
C14 H14A 0.9600 . ?
C14 H14B 0.9600 . ?
C14 H14C 0.9600 . ?
B1 H1A 1.02(2) . ?
B1 H1B 0.96(2) . ?
B1 H1C 0.97(2) . ?
B1 H1D 0.96(2) . ?
C10 H10A 0.9600 . ?
C10 H10B 0.9600 . ?
C10 H10C 0.9600 . ?
C21 H21A 0.9600 . ?
C21 H21B 0.9600 . ?
C21 H21C 0.9600 . ?
C9 H9A 0.9600 . ?
C9 H9B 0.9600 . ?
C9 H9C 0.9600 . ?
C13 H13A 0.9600 . ?
C13 H13B 0.9600 . ?
C13 H13C 0.9600 . ?
